data_1570283
loop_
_publ_author_name
'Avdontceva, Margarita S.'
'Zolotarev, Andrey A.'
'Shablinskii, Andrey P.'
'Bocharov, Vladimir N.'
'Kasatkin, Anatoly V.'
'Krivovichev, Sergey V.'

_publ_section_title
;
 Galeite, Na15(SO4)5ClF4, and Schairerite, Na21(SO4)7ClF6: Phase
 Transitions, Thermal Expansion and Thermal Stability
;
_journal_issue 10
_journal_name_full Symmetry
_journal_page_first 1871
_journal_paper_doi 10.3390/sym15101871
_journal_volume 15
_journal_year 2023
_chemical_formula_moiety 'Cl1 F6 Na21 O28 S7'
_chemical_formula_sum 'Cl F6 Na21 O28 S7'
_chemical_formula_weight 1304.66
_space_group_crystal_system trigonal
_space_group_IT_number 164
_space_group_name_Hall '-P 3 2"'
_space_group_name_H-M_alt 'P -3 m 1'
_atom_sites_solution_primary dual
_audit_creation_date 2023-08-26
_audit_creation_method
;
Olex2 1.3
(compiled 2020.11.12 svn.r5f609507 for OlexSys, GUI svn.r6408)
;
_cell_angle_alpha 90
_cell_angle_beta 90
_cell_angle_gamma 120
_cell_formula_units_Z 1
_cell_length_a 7.0714(2)
_cell_length_b 7.0714(2)
_cell_length_c 19.5972(7)
_cell_measurement_reflns_used 4435
_cell_measurement_temperature 600.0(4)
_cell_measurement_theta_max 28.7560
_cell_measurement_theta_min 3.3180
_cell_volume 848.66(5)
_computing_cell_refinement 'CrysAlisPro 1.171.41.104a (Rigaku OD, 2021)'
_computing_data_collection 'CrysAlisPro 1.171.41.104a (Rigaku OD, 2021)'
_computing_data_reduction 'CrysAlisPro 1.171.41.104a (Rigaku OD, 2021)'
_computing_molecular_graphics 'Olex2 1.3 (Dolomanov et al., 2009)'
_computing_publication_material 'Olex2 1.3 (Dolomanov et al., 2009)'
_computing_structure_refinement 'SHELXL 2014/6 (Sheldrick, 2015)'
_computing_structure_solution 'SHELXT 2018/2 (Sheldrick, 2018)'
_diffrn_ambient_environment air
_diffrn_ambient_temperature 600.0(4)
_diffrn_detector 'Hybrid Pixel Array Detector'
_diffrn_detector_area_resol_mean 10.0000
_diffrn_detector_type HyPix
_diffrn_measured_fraction_theta_full 0.994
_diffrn_measured_fraction_theta_max 0.932
_diffrn_measurement_details
;
List of Runs (angles in degrees, time in seconds):

  # Type    Start    End  Width  t~exp~   \w     \q     \k     \f   Frames
--------------------------------------------------------------------------
  1  \w    -14.00  18.00   0.50    1.50    --   14.80  57.00 -90.00   64
  2  \w    -13.00  42.00   0.50    1.50    --   14.80  19.00   0.00  110
  3  \w    -15.00  34.00   0.50    1.50    --   14.80  57.00  60.00   98
  4  \w    -22.00  42.00   0.50    1.50    --   14.80  38.00-150.00  128
  5  \w    -25.00  43.00   0.50    1.50    --   14.80  19.00 -60.00  136
  6  \w    -14.00  35.00   0.50    1.50    --   14.80  57.00 -30.00   98
  7  \w     -7.00  24.00   0.50    1.50    --   14.80  77.00 120.00   62
  8  \w     -6.00  39.00   0.50    1.50    --   14.80  38.00 120.00   90
  9  \w    -23.00  42.00   0.50    1.50    --   14.80  19.00  60.00  130
;
_diffrn_measurement_device 'four-circle diffractometer'
_diffrn_measurement_device_type 'XtaLAB Synergy, Single source at home/near, HyPix'
_diffrn_measurement_method '\w scans'
_diffrn_orient_matrix_type 'CrysAlisPro convention (1999,Acta A55,543-557)'
_diffrn_orient_matrix_UB_11 0.0546633000
_diffrn_orient_matrix_UB_12 -0.0609985000
_diffrn_orient_matrix_UB_13 0.0014953000
_diffrn_orient_matrix_UB_21 -0.0095839000
_diffrn_orient_matrix_UB_22 -0.0139354000
_diffrn_orient_matrix_UB_23 -0.0359257000
_diffrn_orient_matrix_UB_31 0.1016422000
_diffrn_orient_matrix_UB_32 0.0974682000
_diffrn_orient_matrix_UB_33 -0.0041796000
_diffrn_radiation_monochromator mirror
_diffrn_radiation_probe x-ray
_diffrn_radiation_type 'Mo K\a'
_diffrn_radiation_wavelength 0.71073
_diffrn_reflns_av_R_equivalents 0.0231
_diffrn_reflns_av_unetI/netI 0.0125
_diffrn_reflns_Laue_measured_fraction_full 0.994
_diffrn_reflns_Laue_measured_fraction_max 0.932
_diffrn_reflns_limit_h_max 9
_diffrn_reflns_limit_h_min -9
_diffrn_reflns_limit_k_max 9
_diffrn_reflns_limit_k_min -9
_diffrn_reflns_limit_l_max 25
_diffrn_reflns_limit_l_min -26
_diffrn_reflns_number 8548
_diffrn_reflns_point_group_measured_fraction_full 0.994
_diffrn_reflns_point_group_measured_fraction_max 0.932
_diffrn_reflns_theta_full 25.242
_diffrn_reflns_theta_max 29.449
_diffrn_reflns_theta_min 3.327
_diffrn_source 'micro-focus sealed X-ray tube'
_diffrn_source_type 'PhotonJet (Mo) X-ray Source'
_exptl_absorpt_coefficient_mu 0.949
_exptl_absorpt_correction_T_max 1.00000
_exptl_absorpt_correction_T_min 0.79201
_exptl_absorpt_correction_type multi-scan
_exptl_absorpt_process_details
;
CrysAlisPro 1.171.41.104a (Rigaku Oxford Diffraction, 2021)
Empirical absorption correction using spherical harmonics,
implemented in SCALE3 ABSPACK scaling algorithm.
;
_exptl_crystal_colour colourless
_exptl_crystal_colour_primary colourless
_exptl_crystal_density_diffrn 2.553
_exptl_crystal_description plate
_exptl_crystal_F_000 638
_exptl_crystal_size_max 0.15
_exptl_crystal_size_mid 0.1
_exptl_crystal_size_min 0.07
_refine_diff_density_max 1.030
_refine_diff_density_min -0.732
_refine_diff_density_rms 0.101
_refine_ls_extinction_method none
_refine_ls_goodness_of_fit_ref 1.018
_refine_ls_hydrogen_treatment undef
_refine_ls_matrix_type full
_refine_ls_number_parameters 96
_refine_ls_number_reflns 910
_refine_ls_number_restraints 2
_refine_ls_restrained_S_all 1.036
_refine_ls_R_factor_all 0.0578
_refine_ls_R_factor_gt 0.0485
_refine_ls_shift/su_max 0.000
_refine_ls_shift/su_mean 0.000
_refine_ls_structure_factor_coef Fsqd
_refine_ls_weighting_details 'w=1/[\s^2^(Fo^2^)+(0.1102P)^2^+0.9450P] where P=(Fo^2^+2Fc^2^)/3'
_refine_ls_weighting_scheme calc
_refine_ls_wR_factor_gt 0.1602
_refine_ls_wR_factor_ref 0.1697
_reflns_Friedel_coverage 0.000
_reflns_number_gt 741
_reflns_number_total 910
_reflns_threshold_expression 'I > 2\s(I)'
_cod_data_source_file schairerite_600K.cif
_cod_data_source_block sch_600k_auto
_cod_original_cell_volume 848.66(6)
_cod_database_code 1570283
_shelxl_version_number 2014/6
_chemical_oxdiff_formula 'Na21 S7 O28 Cl6 F'
_shelx_space_group_comment
;
The symmetry employed for this shelxl refinement is uniquely defined
by the following loop, which should always be used as a source of
symmetry information in preference to the above space-group names.
They are only intended as comments.
;
_reflns_odcompleteness_completeness 99.59
_reflns_odcompleteness_iscentric 1
_reflns_odcompleteness_theta 26.32
_olex2_refinement_description
;
1. Restrained distances
 S4-O10 = S4-O12
 1.45 with sigma of 0.02
2. Uiso/Uaniso restraints and constraints
Uanis(O3) = Uanis(O6)
Uanis(O12) = Uanis(O11)
3. Others
 Fixed Sof: O9(0.45) O11(0.2) O4(0.25) O5(0.25) O6(0.083333) O3(0.083333)
 O10(0.083333) O8(0.05) O12(0.05)
;
_olex2_submission_special_instructions 'No special instructions were received'
_oxdiff_exptl_absorpt_empirical_details
;
Empirical correction (ABSPACK) includes:
- Absorption correction using spherical harmonics
- Frame scaling
;
_oxdiff_exptl_absorpt_empirical_full_max 1.348
_oxdiff_exptl_absorpt_empirical_full_min 0.775

loop_
_space_group_symop_operation_xyz
'x, y, z'
'-y, x-y, z'
'-x+y, -x, z'
'y, x, -z'
'x-y, -y, -z'
'-x, -x+y, -z'
'-x, -y, -z'
'y, -x+y, -z'
'x-y, x, -z'
'-y, -x, z'
'-x+y, y, z'
'x, x-y, z'

loop_
_atom_site_label
_atom_site_type_symbol
_atom_site_fract_x
_atom_site_fract_y
_atom_site_fract_z
_atom_site_U_iso_or_equiv
_atom_site_adp_type
_atom_site_occupancy
_atom_site_site_symmetry_order
_atom_site_calc_flag
_atom_site_refinement_flags_posn
_atom_site_refinement_flags_adp
_atom_site_refinement_flags_occupancy
_atom_site_disorder_assembly
_atom_site_disorder_group
S1 S 0.6667 0.3333 0.35023(7) 0.0228(4) Uani 1 6 d S T P . .
S4 S 0.0000 0.0000 0.5000 0.0296(5) Uani 1 12 d DS T P . .
S3 S 0.6667 0.3333 0.07692(7) 0.0244(4) Uani 1 6 d S T P . .
S2 S 1.0000 1.0000 0.22912(9) 0.0306(4) Uani 1 6 d S T P . .
Cl1 Cl 0.0000 0.0000 0.0000 0.0623(9) Uani 1 12 d S T P A .
Na1 Na 0.5000 0.5000 0.5000 0.0442(7) Uani 1 4 d S T P . .
Na3 Na 0.48618(13) 0.51382(13) 0.22030(8) 0.0404(5) Uani 1 2 d S T P A .
Na2 Na 0.18110(14) 0.3622(3) 0.36492(9) 0.0403(5) Uani 1 2 d S T P . .
Na4 Na 0.18061(16) 0.3612(3) 0.08182(11) 0.0541(6) Uani 1 2 d S T P . .
F2 F 0.3333 0.6667 0.29469(17) 0.0339(8) Uani 1 6 d S T P A .
F1 F 0.3333 0.6667 0.4488(2) 0.0401(9) Uani 1 6 d S T P A .
F3 F 0.3333 0.6667 0.1473(2) 0.0438(10) Uani 1 6 d S T P A .
O1 O 0.5540(2) 0.4460(2) 0.37515(16) 0.0443(7) Uani 1 2 d S T P A .
O2 O 0.6667 0.3333 0.2756(3) 0.0525(14) Uani 1 6 d S T P A .
O7 O 0.6667 0.3333 0.0042(3) 0.074(2) Uani 1 6 d S T P A .
O9 O 0.5547(3) 0.1093(6) 0.1024(2) 0.0654(11) Uani 0.9 2 d S T P A 1
O11 O -0.1137(6) -0.2275(13) 0.5132(6) 0.064(2) Uani 0.4 2 d S T P B 1
O4 O 0.7769(14) 0.8885(7) 0.2076(4) 0.0449(17) Uani 0.5 2 d S T P A 1
O5 O 0.7740(16) 0.8870(8) 0.2439(5) 0.067(3) Uani 0.5 2 d S T P A 2
O6 O 1.0000 1.0000 0.3090(6) 0.074(3) Uani 0.5 6 d S T P A 2
O3 O 1.0000 1.0000 0.1485(6) 0.074(3) Uani 0.5 6 d S T P A 1
O10 O 0.0000 0.0000 0.4203(5) 0.065(3) Uani 0.5 6 d DS T P A .
O8 O 0.464(5) 0.232(2) 0.1177(17) 0.054(8) Uani 0.1 2 d S T P A 2
O12 O -0.1045(18) -0.209(4) 0.4691(19) 0.064(2) Uani 0.1 2 d DS T P A 2

loop_
_atom_site_aniso_label
_atom_site_aniso_U_11
_atom_site_aniso_U_22
_atom_site_aniso_U_33
_atom_site_aniso_U_23
_atom_site_aniso_U_13
_atom_site_aniso_U_12
S1 0.0197(5) 0.0197(5) 0.0290(7) 0.000 0.000 0.0098(2)
S4 0.0192(6) 0.0192(6) 0.0504(13) 0.000 0.000 0.0096(3)
S3 0.0234(5) 0.0234(5) 0.0265(7) 0.000 0.000 0.0117(3)
S2 0.0214(5) 0.0214(5) 0.0489(9) 0.000 0.000 0.0107(3)
Cl1 0.0437(9) 0.0437(9) 0.099(3) 0.000 0.000 0.0218(5)
Na1 0.0443(10) 0.0443(10) 0.0429(12) 0.0063(5) -0.0063(5) 0.0212(10)
Na3 0.0394(7) 0.0394(7) 0.0444(9) 0.0011(3) -0.0011(3) 0.0212(7)
Na2 0.0367(7) 0.0387(9) 0.0462(9) 0.0029(7) 0.0014(3) 0.0193(4)
Na4 0.0507(9) 0.0519(11) 0.0603(11) -0.0117(9) -0.0059(4) 0.0259(5)
F2 0.0357(13) 0.0357(13) 0.0302(17) 0.000 0.000 0.0179(6)
F1 0.0436(14) 0.0436(14) 0.0331(18) 0.000 0.000 0.0218(7)
F3 0.0484(15) 0.0484(15) 0.035(2) 0.000 0.000 0.0242(8)
O1 0.0415(12) 0.0415(12) 0.0612(17) -0.0049(6) 0.0049(6) 0.0293(13)
O2 0.062(2) 0.062(2) 0.033(2) 0.000 0.000 0.0311(11)
O7 0.093(3) 0.093(3) 0.038(3) 0.000 0.000 0.0464(16)
O9 0.070(2) 0.041(2) 0.076(3) 0.0146(19) 0.0073(10) 0.0205(10)
O11 0.063(4) 0.030(4) 0.087(6) 0.015(4) 0.007(2) 0.0148(18)
O4 0.023(3) 0.045(3) 0.060(4) -0.0037(19) -0.007(4) 0.0115(15)
O5 0.031(4) 0.059(4) 0.101(7) 0.008(3) 0.016(6) 0.0153(18)
O6 0.091(5) 0.091(5) 0.040(4) 0.000 0.000 0.045(2)
O3 0.091(5) 0.091(5) 0.040(4) 0.000 0.000 0.045(2)
O10 0.074(5) 0.074(5) 0.047(6) 0.000 0.000 0.037(3)
O8 0.036(15) 0.053(14) 0.068(19) 0.015(7) 0.030(15) 0.018(8)
O12 0.063(4) 0.030(4) 0.087(6) 0.015(4) 0.007(2) 0.0148(18)

loop_
_atom_type_symbol
_atom_type_description
_atom_type_scat_dispersion_real
_atom_type_scat_dispersion_imag
_atom_type_scat_source
Cl Cl 0.1484 0.1585 'International Tables Vol C Tables 4.2.6.8 and 6.1.1.4'
F F 0.0171 0.0103 'International Tables Vol C Tables 4.2.6.8 and 6.1.1.4'
Na Na 0.0362 0.0249 'International Tables Vol C Tables 4.2.6.8 and 6.1.1.4'
O O 0.0106 0.0060 'International Tables Vol C Tables 4.2.6.8 and 6.1.1.4'
S S 0.1246 0.1234 'International Tables Vol C Tables 4.2.6.8 and 6.1.1.4'

loop_
_geom_angle_atom_site_label_1
_geom_angle_atom_site_label_2
_geom_angle_atom_site_label_3
_geom_angle
_geom_angle_site_symmetry_1
_geom_angle_site_symmetry_3
_geom_angle_publ_flag
Na3 S1 Na3 69.19(5) 3_665 . ?
Na3 S1 Na3 69.19(5) 2_655 . ?
Na3 S1 Na3 69.18(5) 2_655 3_665 ?
O1 S1 Na3 68.53(13) 3_665 3_665 ?
O1 S1 Na3 124.12(10) 3_665 . ?
O1 S1 Na3 124.12(10) 2_655 3_665 ?
O1 S1 Na3 124.12(10) . 3_665 ?
O1 S1 Na3 68.53(13) . . ?
O1 S1 Na3 124.12(10) . 2_655 ?
O1 S1 Na3 124.12(10) 3_665 2_655 ?
O1 S1 Na3 124.12(10) 2_655 . ?
O1 S1 Na3 68.53(13) 2_655 2_655 ?
O1 S1 O1 109.45(13) 3_665 . ?
O1 S1 O1 109.45(13) 3_665 2_655 ?
O1 S1 O1 109.45(13) 2_655 . ?
O2 S1 Na3 40.96(3) . 3_665 ?
O2 S1 Na3 40.96(3) . . ?
O2 S1 Na3 40.96(3) . 2_655 ?
O2 S1 O1 109.49(13) . 3_665 ?
O2 S1 O1 109.49(13) . 2_655 ?
O2 S1 O1 109.49(13) . . ?
O11 S4 O11 116.7(3) 2 . ?
O11 S4 O11 63.3(3) 9_556 . ?
O11 S4 O11 180.0 2 8_556 ?
O11 S4 O11 116.7(3) 3 . ?
O11 S4 O11 180.0(9) 3 9_556 ?
O11 S4 O11 63.3(3) 2 7_556 ?
O11 S4 O11 116.7(3) 8_556 9_556 ?
O11 S4 O11 116.7(3) 8_556 7_556 ?
O11 S4 O11 116.7(3) 2 3 ?
O11 S4 O11 63.3(3) 8_556 3 ?
O11 S4 O11 116.7(3) 7_556 9_556 ?
O11 S4 O11 63.3(3) 7_556 3 ?
O11 S4 O11 180.0 7_556 . ?
O11 S4 O11 63.3(3) 2 9_556 ?
O11 S4 O11 63.3(3) 8_556 . ?
O12 S4 O12 103.1(19) 7_556 9_556 ?
O12 S4 O12 103.1(19) 3 . ?
O12 S4 O12 76.9(19) 8_556 . ?
O12 S4 O12 103.1(19) 2 3 ?
O12 S4 O12 76.9(19) 7_556 3 ?
O12 S4 O12 180.0 7_556 . ?
O12 S4 O12 103.1(19) 2 . ?
O12 S4 O12 76.9(19) 9_556 . ?
O12 S4 O12 180(3) 8_556 2 ?
O12 S4 O12 180(3) 9_556 3 ?
O12 S4 O12 76.9(19) 7_556 2 ?
O12 S4 O12 103.1(19) 7_556 8_556 ?
O12 S4 O12 76.9(19) 8_556 3 ?
O12 S4 O12 103.1(19) 8_556 9_556 ?
O12 S4 O12 76.9(19) 2 9_556 ?
O7 S3 O9 109.96(18) . 2_655 ?
O7 S3 O9 109.97(18) . . ?
O7 S3 O9 109.96(18) . 3_665 ?
O7 S3 O8 122.8(14) . 2_655 ?
O7 S3 O8 122.8(14) . . ?
O7 S3 O8 122.8(14) . 3_665 ?
O9 S3 O9 108.97(18) 2_655 . ?
O9 S3 O9 108.97(18) 2_655 3_665 ?
O9 S3 O9 108.97(18) . 3_665 ?
O8 S3 O8 93(2) 2_655 . ?
O8 S3 O8 93(2) 2_655 3_665 ?
O8 S3 O8 93(2) 3_665 . ?
O4 S2 O4 111.7(3) . 3_675 ?
O4 S2 O4 111.7(3) 3_675 2_765 ?
O4 S2 O4 111.7(3) . 2_765 ?
O4 S2 O3 72.9(3) 2_765 . ?
O4 S2 O3 72.9(3) . . ?
O4 S2 O3 72.9(3) 3_675 . ?
O5 S2 O5 115.9(3) . 3_675 ?
O5 S2 O5 115.9(3) 2_765 . ?
O5 S2 O5 115.9(3) 2_765 3_675 ?
O5 S2 O6 78.2(5) 2_765 . ?
O5 S2 O6 78.2(5) . . ?
O5 S2 O6 78.2(5) 3_675 . ?
Na4 Cl1 Na4 89.04(6) 2 . ?
Na4 Cl1 Na4 90.96(6) 2 9 ?
Na4 Cl1 Na4 180.00(9) 8 2 ?
Na4 Cl1 Na4 89.04(6) 3 . ?
Na4 Cl1 Na4 180.0 7 . ?
Na4 Cl1 Na4 90.96(6) 8 . ?
Na4 Cl1 Na4 90.96(6) 8 3 ?
Na4 Cl1 Na4 180.00(8) 9 3 ?
Na4 Cl1 Na4 90.96(6) 7 3 ?
Na4 Cl1 Na4 89.04(6) 7 8 ?
Na4 Cl1 Na4 90.96(6) 7 2 ?
Na4 Cl1 Na4 89.04(6) 2 3 ?
Na4 Cl1 Na4 90.96(6) 9 . ?
Na4 Cl1 Na4 89.04(6) 8 9 ?
Na4 Cl1 Na4 89.04(6) 7 9 ?
F1 Na1 F1 180.0 . 7_666 ?
F1 Na1 O1 78.95(11) . . ?
F1 Na1 O1 101.05(11) 7_666 . ?
F1 Na1 O1 78.95(11) 7_666 7_666 ?
F1 Na1 O1 101.05(11) . 7_666 ?
F1 Na1 O11 72.40(16) 7_666 2 ?
F1 Na1 O11 72.40(16) . 7_556 ?
F1 Na1 O11 72.40(16) 7_666 1_665 ?
F1 Na1 O11 107.60(16) 7_666 8_666 ?
F1 Na1 O11 107.60(16) 7_666 7_556 ?
F1 Na1 O11 107.60(16) . 2 ?
F1 Na1 O11 72.40(16) . 8_666 ?
F1 Na1 O11 107.60(16) . 1_665 ?
F1 Na1 O12 96.8(6) 7_666 7_556 ?
F1 Na1 O12 83.2(6) 7_666 2 ?
F1 Na1 O12 96.8(6) 7_666 8_666 ?
F1 Na1 O12 83.2(6) 7_666 1_665 ?
F1 Na1 O12 83.2(6) . 8_666 ?
F1 Na1 O12 96.8(6) . 1_665 ?
F1 Na1 O12 96.8(6) . 2 ?
F1 Na1 O12 83.2(6) . 7_556 ?
O1 Na1 O1 180.00(7) 7_666 . ?
O1 Na1 O12 106.9(7) 7_666 2 ?
O1 Na1 O12 106.9(7) . 8_666 ?
O1 Na1 O12 73.1(7) 7_666 8_666 ?
O1 Na1 O12 73.1(7) 7_666 7_556 ?
O1 Na1 O12 73.1(7) . 1_665 ?
O1 Na1 O12 106.9(7) 7_666 1_665 ?
O1 Na1 O12 73.1(7) . 2 ?
O1 Na1 O12 106.9(7) . 7_556 ?
O11 Na1 O1 91.6(3) 1_665 . ?
O11 Na1 O1 88.4(3) 2 7_666 ?
O11 Na1 O1 91.6(3) 2 . ?
O11 Na1 O1 88.4(3) 7_556 . ?
O11 Na1 O1 88.4(3) 1_665 7_666 ?
O11 Na1 O1 91.6(3) 8_666 7_666 ?
O11 Na1 O1 88.4(3) 8_666 . ?
O11 Na1 O1 91.6(3) 7_556 7_666 ?
O11 Na1 O11 144.6(3) 7_556 8_666 ?
O11 Na1 O11 144.6(3) 1_665 2 ?
O11 Na1 O11 180.0 8_666 2 ?
O11 Na1 O11 35.4(3) 7_556 2 ?
O11 Na1 O11 35.4(3) 1_665 8_666 ?
O11 Na1 O11 180.0 7_556 1_665 ?
O12 Na1 O12 140.1(10) 7_556 8_666 ?
O12 Na1 O12 180.0 8_666 2 ?
O12 Na1 O12 180.0 7_556 1_665 ?
O12 Na1 O12 39.9(10) 1_665 8_666 ?
O12 Na1 O12 39.9(10) 7_556 2 ?
O12 Na1 O12 140.1(10) 1_665 2 ?
Na3 Na3 Na3 60.0 3_565 2_665 ?
F2 Na3 Na3 46.90(5) . 2_665 ?
F2 Na3 Na3 46.90(5) . 3_565 ?
F2 Na3 O2 115.96(13) . . ?
F2 Na3 O9 147.85(13) . 3_665 ?
F2 Na3 O4 84.01(16) . . ?
F2 Na3 O4 84.01(16) . 3_565 ?
F2 Na3 O5 73.41(19) . 3_565 ?
F2 Na3 O5 73.41(19) . . ?
F2 Na3 O8 153.7(6) . . ?
F2 Na3 O8 153.7(6) . 3_665 ?
F3 Na3 Na3 46.52(6) . 2_665 ?
F3 Na3 Na3 46.52(6) . 3_565 ?
F3 Na3 F2 75.30(11) . . ?
F3 Na3 O2 168.74(15) . . ?
F3 Na3 O9 72.56(13) . 3_665 ?
F3 Na3 O4 76.65(15) . 3_565 ?
F3 Na3 O4 76.65(15) . . ?
F3 Na3 O5 86.8(2) . 3_565 ?
F3 Na3 O5 86.8(2) . . ?
F3 Na3 O8 90.9(6) . . ?
F3 Na3 O8 90.9(6) . 3_665 ?
O2 Na3 Na3 141.03(7) . 3_565 ?
O2 Na3 Na3 141.03(7) . 2_665 ?
O2 Na3 O8 78.7(6) . 3_665 ?
O2 Na3 O8 78.7(6) . . ?
O9 Na3 Na3 107.18(8) 3_665 2_665 ?
O9 Na3 Na3 107.18(9) 3_665 3_565 ?
O9 Na3 O2 96.19(15) 3_665 . ?
O4 Na3 Na3 47.95(14) 3_565 3_565 ?
O4 Na3 Na3 47.96(14) . 2_665 ?
O4 Na3 Na3 107.58(14) 3_565 2_665 ?
O4 Na3 Na3 107.58(14) . 3_565 ?
O4 Na3 O2 103.63(14) 3_565 . ?
O4 Na3 O2 103.63(14) . . ?
O4 Na3 O9 88.62(17) 3_565 3_665 ?
O4 Na3 O9 88.62(17) . 3_665 ?
O4 Na3 O4 152.7(3) 3_565 . ?
O5 Na3 Na3 107.07(16) 3_565 2_665 ?
O5 Na3 Na3 107.07(16) . 3_565 ?
O5 Na3 Na3 48.34(16) . 2_665 ?
O5 Na3 Na3 48.34(16) 3_565 3_565 ?
O5 Na3 O2 96.25(19) 3_565 . ?
O5 Na3 O2 96.25(19) . . ?
O5 Na3 O5 146.8(4) . 3_565 ?
O5 Na3 O8 129.0(6) 3_565 3_665 ?
O5 Na3 O8 83.7(6) 3_565 . ?
O5 Na3 O8 83.7(6) . 3_665 ?
O5 Na3 O8 129.0(6) . . ?
O8 Na3 Na3 107.6(6) 3_665 2_665 ?
O8 Na3 Na3 107.6(6) . 3_565 ?
O8 Na3 Na3 133.5(5) . 2_665 ?
O8 Na3 Na3 133.5(5) 3_665 3_565 ?
O8 Na3 O8 45.4(11) . 3_665 ?
Na2 Na2 Na2 60.0 2_665 3_565 ?
F2 Na2 Na2 45.83(6) . 2_665 ?
F2 Na2 Na2 45.83(6) . 3_565 ?
F2 Na2 F1 77.84(10) . . ?
F2 Na2 O1 82.98(7) . 3_565 ?
F2 Na2 O1 82.98(7) . . ?
F2 Na2 O11 145.5(2) . 7_556 ?
F2 Na2 O5 72.9(2) . 3_565 ?
F2 Na2 O6 117.3(3) . 1_445 ?
F2 Na2 O10 169.7(2) . . ?
F2 Na2 O12 152.1(5) . 3 ?
F2 Na2 O12 152.1(5) . 2 ?
F1 Na2 Na2 49.49(6) . 3_565 ?
F1 Na2 Na2 49.49(6) . 2_665 ?
F1 Na2 O11 67.7(2) . 7_556 ?
F1 Na2 O5 150.8(3) . 3_565 ?
F1 Na2 O12 86.6(6) . 2 ?
F1 Na2 O12 86.6(6) . 3 ?
O1 Na2 Na2 47.82(6) . 2_665 ?
O1 Na2 Na2 47.81(6) 3_565 3_565 ?
O1 Na2 Na2 107.57(6) 3_565 2_665 ?
O1 Na2 Na2 107.57(6) . 3_565 ?
O1 Na2 F1 77.57(7) 3_565 . ?
O1 Na2 F1 77.57(7) . . ?
O1 Na2 O1 153.51(12) 3_565 . ?
O1 Na2 O11 89.47(9) 3_565 7_556 ?
O1 Na2 O11 89.48(9) . 7_556 ?
O1 Na2 O5 98.60(9) . 3_565 ?
O1 Na2 O5 98.60(9) 3_565 3_565 ?
O1 Na2 O6 103.20(6) . 1_445 ?
O1 Na2 O6 103.20(6) 3_565 1_445 ?
O1 Na2 O10 98.91(8) 3_565 . ?
O1 Na2 O10 98.92(8) . . ?
O1 Na2 O12 71.0(4) . 2 ?
O1 Na2 O12 116.3(4) 3_565 2 ?
O1 Na2 O12 116.3(4) . 3 ?
O1 Na2 O12 71.0(4) 3_565 3 ?
O11 Na2 Na2 106.43(18) 7_556 2_665 ?
O11 Na2 Na2 106.43(18) 7_556 3_565 ?
O5 Na2 Na2 106.7(2) 3_565 2_665 ?
O5 Na2 Na2 106.7(2) 3_565 3_565 ?
O5 Na2 O12 120.0(6) 3_565 2 ?
O5 Na2 O12 120.0(6) 3_565 3 ?
O6 Na2 Na2 140.93(15) 1_445 2_665 ?
O6 Na2 Na2 140.93(15) 1_445 3_565 ?
O6 Na2 F1 164.9(3) 1_445 . ?
O6 Na2 O5 44.3(4) 1_445 3_565 ?
O6 Na2 O12 79.5(6) 1_445 3 ?
O6 Na2 O12 79.5(6) 1_445 2 ?
O10 Na2 Na2 141.06(13) . 2_665 ?
O10 Na2 Na2 141.06(13) . 3_565 ?
O10 Na2 F1 112.5(2) . . ?
O10 Na2 O11 44.8(3) . 7_556 ?
O10 Na2 O5 96.7(3) . 3_565 ?
O10 Na2 O6 52.4(4) . 1_445 ?
O10 Na2 O12 34.5(6) . 2 ?
O10 Na2 O12 34.5(6) . 3 ?
O12 Na2 Na2 133.1(5) 2 3_565 ?
O12 Na2 Na2 133.1(5) 3 2_665 ?
O12 Na2 Na2 106.8(5) 2 2_665 ?
O12 Na2 Na2 106.8(5) 3 3_565 ?
O12 Na2 O12 46.5(7) 3 2 ?
Cl1 Na4 Na3 135.46(6) . . ?
Cl1 Na4 Na4 134.52(3) . 2_665 ?
Cl1 Na4 Na4 134.52(3) . 3_565 ?
Na4 Na4 Na3 60.56(4) 2_665 . ?
Na4 Na4 Na3 90.02(4) 3_565 . ?
Na4 Na4 Na4 60.000(1) 3_565 2_665 ?
F3 Na4 Cl1 178.51(12) . . ?
F3 Na4 Na3 45.62(7) . . ?
F3 Na4 Na4 44.43(7) . 2_665 ?
F3 Na4 Na4 44.43(7) . 3_565 ?
F3 Na4 O7 76.48(14) . 7_665 ?
F3 Na4 O9 74.47(9) . 3_665 ?
F3 Na4 O9 74.47(9) . 2 ?
F3 Na4 O4 74.5(2) . 3_565 ?
F3 Na4 O3 115.0(3) . 1_445 ?
F3 Na4 O8 95.4(6) . . ?
F3 Na4 O8 95.4(6) . 2 ?
O7 Na4 Cl1 102.03(12) 7_665 . ?
O7 Na4 Na3 109.91(10) 7_665 . ?
O7 Na4 Na4 49.96(8) 7_665 2_665 ?
O7 Na4 Na4 49.96(8) 7_665 3_565 ?
O7 Na4 O4 151.0(2) 7_665 3_565 ?
O7 Na4 O3 168.6(2) 7_665 1_445 ?
O7 Na4 O8 113.2(5) 7_665 . ?
O7 Na4 O8 113.2(5) 7_665 2 ?
O9 Na4 Cl1 105.55(9) 2 . ?
O9 Na4 Cl1 105.55(9) 3_665 . ?
O9 Na4 Na3 47.96(10) 3_665 . ?
O9 Na4 Na3 106.14(12) 2 . ?
O9 Na4 Na4 107.37(8) 3_665 3_565 ?
O9 Na4 Na4 48.33(8) 3_665 2_665 ?
O9 Na4 Na4 107.37(8) 2 2_665 ?
O9 Na4 Na4 48.33(8) 2 3_565 ?
O9 Na4 O7 87.33(10) 3_665 7_665 ?
O9 Na4 O7 87.33(10) 2 7_665 ?
O9 Na4 O9 148.88(18) 3_665 2 ?
O9 Na4 O4 84.98(12) 2 3_565 ?
O9 Na4 O4 84.98(12) 3_665 3_565 ?
O9 Na4 O3 95.63(11) 3_665 1_445 ?
O9 Na4 O3 95.63(11) 2 1_445 ?
O4 Na4 Cl1 107.0(2) 3_565 . ?
O4 Na4 Na3 46.63(14) 3_565 . ?
O4 Na4 Na4 106.32(16) 3_565 2_665 ?
O4 Na4 Na4 106.32(16) 3_565 3_565 ?
O3 Na4 Cl1 66.5(2) 1_445 . ?
O3 Na4 Na3 79.9(2) 1_445 . ?
O3 Na4 Na4 138.21(15) 1_445 3_565 ?
O3 Na4 Na4 138.21(15) 1_445 2_665 ?
O3 Na4 O4 40.5(3) 1_445 3_565 ?
O8 Na4 Cl1 85.1(6) 2 . ?
O8 Na4 Cl1 85.1(6) . . ?
O8 Na4 Na3 54.3(7) . . ?
O8 Na4 Na3 108.6(7) 2 . ?
O8 Na4 Na4 135.6(5) 2 2_665 ?
O8 Na4 Na4 135.6(5) . 3_565 ?
O8 Na4 Na4 78.2(5) 2 3_565 ?
O8 Na4 Na4 78.2(5) . 2_665 ?
O8 Na4 O8 133.5(10) . 2 ?
Na3 F2 Na3 86.20(10) 3_565 . ?
Na3 F2 Na3 86.20(10) 3_565 2_665 ?
Na3 F2 Na3 86.20(10) 2_665 . ?
Na2 F2 Na3 92.72(5) . 3_565 ?
Na2 F2 Na3 178.52(14) . 2_665 ?
Na2 F2 Na3 92.72(5) . . ?
Na2 F2 Na3 178.52(14) 2_665 3_565 ?
Na2 F2 Na3 178.52(14) 3_565 . ?
Na2 F2 Na3 92.72(5) 3_565 3_565 ?
Na2 F2 Na3 92.72(5) 3_565 2_665 ?
Na2 F2 Na3 92.72(5) 2_665 2_665 ?
Na2 F2 Na3 92.72(5) 2_665 . ?
Na2 F2 Na2 88.33(11) 3_565 2_665 ?
Na2 F2 Na2 88.33(11) 3_565 . ?
Na2 F2 Na2 88.33(11) . 2_665 ?
Na1 F1 Na1 102.01(11) 3_565 . ?
Na1 F1 Na1 102.01(11) 2_665 3_565 ?
Na1 F1 Na1 102.01(11) 2_665 . ?
Na1 F1 Na2 164.77(16) . 3_565 ?
Na1 F1 Na2 87.43(3) . . ?
Na1 F1 Na2 87.43(3) 2_665 3_565 ?
Na1 F1 Na2 164.77(16) 3_565 2_665 ?
Na1 F1 Na2 87.43(3) . 2_665 ?
Na1 F1 Na2 87.43(3) 2_665 2_665 ?
Na1 F1 Na2 164.77(16) 2_665 . ?
Na1 F1 Na2 87.43(3) 3_565 . ?
Na1 F1 Na2 87.43(3) 3_565 3_565 ?
Na2 F1 Na2 81.02(12) 2_665 . ?
Na2 F1 Na2 81.02(12) 3_565 2_665 ?
Na2 F1 Na2 81.02(12) 3_565 . ?
Na3 F3 Na3 86.96(12) 3_565 . ?
Na3 F3 Na3 86.96(12) 2_665 . ?
Na3 F3 Na3 86.96(12) 2_665 3_565 ?
Na4 F3 Na3 177.06(17) . 2_665 ?
Na4 F3 Na3 90.91(5) 2_665 2_665 ?
Na4 F3 Na3 90.91(5) . . ?
Na4 F3 Na3 90.91(5) 3_565 2_665 ?
Na4 F3 Na3 177.06(17) 3_565 . ?
Na4 F3 Na3 177.06(17) 2_665 3_565 ?
Na4 F3 Na3 90.91(5) . 3_565 ?
Na4 F3 Na3 90.91(5) 2_665 . ?
Na4 F3 Na3 90.91(5) 3_565 3_565 ?
Na4 F3 Na4 91.15(13) . 2_665 ?
Na4 F3 Na4 91.15(13) 3_565 2_665 ?
Na4 F3 Na4 91.15(13) 3_565 . ?
S1 O1 Na1 124.62(18) . . ?
S1 O1 Na2 131.78(10) . 2_665 ?
S1 O1 Na2 131.78(10) . . ?
Na2 O1 Na1 83.59(9) . . ?
Na2 O1 Na1 83.59(9) 2_665 . ?
Na2 O1 Na2 84.37(12) 2_665 . ?
S1 O2 Na3 116.13(11) . . ?
S1 O2 Na3 116.13(11) . 3_665 ?
S1 O2 Na3 116.13(11) . 2_655 ?
Na3 O2 Na3 102.07(13) 3_665 . ?
Na3 O2 Na3 102.07(13) 2_655 3_665 ?
Na3 O2 Na3 102.07(13) 2_655 . ?
S3 O7 Na4 132.03(11) . 9_655 ?
S3 O7 Na4 132.03(11) . 8 ?
S3 O7 Na4 132.03(11) . 7_665 ?
Na4 O7 Na4 80.08(16) 9_655 7_665 ?
Na4 O7 Na4 80.08(16) 9_655 8 ?
Na4 O7 Na4 80.08(16) 8 7_665 ?
S3 O9 Na3 129.9(3) . 2_655 ?
S3 O9 Na4 128.93(15) . 2_655 ?
S3 O9 Na4 128.93(15) . 3 ?
Na4 O9 Na3 84.65(12) 3 2_655 ?
Na4 O9 Na3 84.65(12) 2_655 2_655 ?
Na4 O9 Na4 83.33(15) 2_655 3 ?
S4 O11 Na1 130.7(2) . 1_445 ?
S4 O11 Na1 130.7(2) . 3 ?
S4 O11 Na2 119.6(6) . 7_556 ?
S4 O11 O11 58.37(15) . 8_556 ?
S4 O11 O11 58.37(15) . 9_556 ?
Na1 O11 Na1 92.6(3) 1_445 3 ?
Na1 O11 Na2 83.0(2) 1_445 7_556 ?
Na1 O11 Na2 83.0(2) 3 7_556 ?
O11 O11 Na1 150.4(10) 8_556 3 ?
O11 O11 Na1 72.30(15) 8_556 1_445 ?
O11 O11 Na1 150.4(10) 9_556 1_445 ?
O11 O11 Na1 72.30(15) 9_556 3 ?
O11 O11 Na2 118.9(9) 9_556 7_556 ?
O11 O11 Na2 118.9(9) 8_556 7_556 ?
O11 O11 O11 108.5(9) 9_556 8_556 ?
S2 O4 Na3 132.3(2) . 2_665 ?
S2 O4 Na3 132.3(2) . . ?
S2 O4 Na4 126.1(5) . 2_665 ?
S2 O4 O3 57.4(4) . . ?
Na3 O4 Na3 84.1(3) 2_665 . ?
Na3 O4 Na4 81.9(2) 2_665 2_665 ?
Na3 O4 Na4 81.9(2) . 2_665 ?
O3 O4 Na3 128.9(3) . . ?
O3 O4 Na3 128.9(3) . 2_665 ?
O3 O4 Na4 68.7(4) . 2_665 ?
S2 O5 Na3 132.0(3) . 2_665 ?
S2 O5 Na3 132.0(3) . . ?
S2 O5 Na2 121.2(6) . 2_665 ?
Na3 O5 Na3 83.3(3) 2_665 . ?
Na3 O5 Na2 86.5(3) . 2_665 ?
Na3 O5 Na2 86.5(3) 2_665 2_665 ?
S2 O6 Na2 116.3(3) . 3_665 ?
S2 O6 Na2 116.3(3) . 1_665 ?
S2 O6 Na2 116.3(3) . 2_665 ?
Na2 O6 Na2 101.9(3) 3_665 2_665 ?
Na2 O6 Na2 101.9(3) 3_665 1_665 ?
Na2 O6 Na2 101.9(3) 1_665 2_665 ?
S2 O3 Na4 120.6(2) . 2_665 ?
S2 O3 Na4 120.6(2) . 1_665 ?
S2 O3 Na4 120.6(2) . 3_665 ?
S2 O3 O4 49.7(4) . . ?
S2 O3 O4 49.7(4) . 2_765 ?
S2 O3 O4 49.7(4) . 3_675 ?
Na4 O3 Na4 96.4(3) 2_665 3_665 ?
Na4 O3 Na4 96.4(3) 2_665 1_665 ?
Na4 O3 Na4 96.4(3) 1_665 3_665 ?
O4 O3 Na4 131.10(8) . 3_665 ?
O4 O3 Na4 131.10(8) . 1_665 ?
O4 O3 Na4 131.10(8) 3_675 3_665 ?
O4 O3 Na4 131.10(8) 3_675 2_665 ?
O4 O3 Na4 131.10(8) 2_765 2_665 ?
O4 O3 Na4 70.9(2) . 2_665 ?
O4 O3 Na4 131.10(8) 2_765 1_665 ?
O4 O3 Na4 70.9(2) 2_765 3_665 ?
O4 O3 Na4 70.9(2) 3_675 1_665 ?
O4 O3 O4 82.7(6) 3_675 2_765 ?
O4 O3 O4 82.7(6) 2_765 . ?
O4 O3 O4 82.7(6) 3_675 . ?
S4 O10 Na2 116.1(2) . . ?
S4 O10 Na2 116.1(2) . 2 ?
S4 O10 Na2 116.1(2) . 3 ?
S4 O10 O12 53.2(10) . 2 ?
S4 O10 O12 53.2(10) . . ?
S4 O10 O12 53.2(10) . 3 ?
Na2 O10 Na2 102.1(3) 3 2 ?
Na2 O10 Na2 102.1(3) 3 . ?
Na2 O10 Na2 102.1(3) . 2 ?
O12 O10 Na2 169.3(11) 3 3 ?
O12 O10 Na2 169.3(11) 2 2 ?
O12 O10 Na2 84.5(6) . 2 ?
O12 O10 Na2 84.5(6) 2 3 ?
O12 O10 Na2 84.5(6) 2 . ?
O12 O10 Na2 169.3(11) . . ?
O12 O10 Na2 84.5(6) . 3 ?
O12 O10 Na2 84.5(6) 3 2 ?
O12 O10 Na2 84.5(6) 3 . ?
O12 O10 O12 87.9(14) . 2 ?
O12 O10 O12 87.9(14) 2 3 ?
O12 O10 O12 87.9(14) . 3 ?
S3 O8 Na3 110.6(13) . 2_655 ?
S3 O8 Na3 110.6(13) . . ?
S3 O8 Na4 113.8(12) . . ?
S3 O8 Na4 113.8(12) . 3 ?
Na3 O8 Na3 87.1(10) 2_655 . ?
Na4 O8 Na3 135.5(10) 3 . ?
Na4 O8 Na3 135.5(10) . 2_655 ?
Na4 O8 Na3 74.2(3) 3 2_655 ?
Na4 O8 Na3 74.2(3) . . ?
Na4 O8 Na4 91.2(10) . 3 ?
S4 O12 Na1 121.6(13) . 3 ?
S4 O12 Na1 121.6(13) . 1_445 ?
S4 O12 Na2 104.8(13) . 3 ?
S4 O12 Na2 104.8(13) . 2 ?
S4 O12 O10 62.0(11) . . ?
S4 O12 O12 51.5(10) . 8_556 ?
S4 O12 O12 51.5(10) . 9_556 ?
Na1 O12 Na1 86.4(9) 1_445 3 ?
Na1 O12 Na2 75.2(3) 1_445 2 ?
Na1 O12 Na2 75.2(3) 3 3 ?
Na1 O12 Na2 132.9(8) 3 2 ?
Na1 O12 Na2 132.9(8) 1_445 3 ?
Na2 O12 Na2 86.3(11) 2 3 ?
O10 O12 Na1 133.9(9) . 1_445 ?
O10 O12 Na1 133.9(9) . 3 ?
O10 O12 Na2 61.1(10) . 3 ?
O10 O12 Na2 61.1(10) . 2 ?
O10 O12 O12 96.9(11) . 8_556 ?
O10 O12 O12 96.9(11) . 9_556 ?
O12 O12 Na1 70.1(5) 8_556 1_445 ?
O12 O12 Na1 121(3) 8_556 3 ?
O12 O12 Na1 70.1(5) 9_556 3 ?
O12 O12 Na1 121(3) 9_556 1_445 ?
O12 O12 Na2 155.2(10) 8_556 3 ?
O12 O12 Na2 92.7(16) 9_556 3 ?
O12 O12 Na2 155.2(10) 9_556 2 ?
O12 O12 Na2 92.7(16) 8_556 2 ?
O12 O12 O12 78(3) 9_556 8_556 ?

loop_
_geom_bond_atom_site_label_1
_geom_bond_atom_site_label_2
_geom_bond_distance
_geom_bond_site_symmetry_2
_geom_bond_publ_flag
S1 Na3 3.3721(19) 2_655 ?
S1 Na3 3.3721(19) . ?
S1 Na3 3.3721(19) 3_665 ?
S1 O1 1.464(3) . ?
S1 O1 1.464(3) 2_655 ?
S1 O1 1.464(3) 3_665 ?
S1 O2 1.462(5) . ?
S4 O11 1.417(8) . ?
S4 O11 1.417(8) 7_556 ?
S4 O11 1.417(8) 8_556 ?
S4 O11 1.417(8) 2 ?
S4 O11 1.417(8) 9_556 ?
S4 O11 1.417(8) 3 ?
S4 O12 1.416(19) 7_556 ?
S4 O12 1.416(19) . ?
S4 O12 1.416(19) 8_556 ?
S4 O12 1.416(19) 2 ?
S4 O12 1.416(19) 9_556 ?
S4 O12 1.416(19) 3 ?
S3 O7 1.425(6) . ?
S3 O9 1.460(4) 2_655 ?
S3 O9 1.460(4) . ?
S3 O9 1.460(4) 3_665 ?
S3 O8 1.47(3) 3_665 ?
S3 O8 1.47(3) . ?
S3 O8 1.47(3) 2_655 ?
S2 O4 1.430(8) 3_675 ?
S2 O4 1.430(8) 2_765 ?
S2 O4 1.430(8) . ?
S2 O5 1.414(9) 2_765 ?
S2 O5 1.414(9) 3_675 ?
S2 O5 1.414(9) . ?
S2 O6 1.565(12) . ?
S2 O3 1.579(12) . ?
Cl1 Na4 2.732(2) 8 ?
Cl1 Na4 2.732(2) 2 ?
Cl1 Na4 2.732(2) 9 ?
Cl1 Na4 2.732(2) 7 ?
Cl1 Na4 2.732(2) 3 ?
Cl1 Na4 2.732(2) . ?
Na1 F1 2.2746(18) . ?
Na1 F1 2.2746(18) 7_666 ?
Na1 O1 2.534(3) 7_666 ?
Na1 O1 2.534(3) . ?
Na1 O11 2.445(6) 8_666 ?
Na1 O11 2.445(6) 7_556 ?
Na1 O11 2.445(6) 1_665 ?
Na1 O11 2.445(6) 2 ?
Na1 O12 2.58(2) 7_556 ?
Na1 O12 2.58(2) 2 ?
Na1 O12 2.58(2) 8_666 ?
Na1 O12 2.58(2) 1_665 ?
Na3 Na3 3.242(3) 3_565 ?
Na3 Na3 3.242(3) 2_665 ?
Na3 F2 2.373(3) . ?
Na3 F3 2.356(3) . ?
Na3 O2 2.462(3) . ?
Na3 O9 2.459(4) 3_665 ?
Na3 O4 2.421(6) 3_565 ?
Na3 O4 2.421(6) . ?
Na3 O5 2.439(8) . ?
Na3 O5 2.439(8) 3_565 ?
Na3 O8 2.78(2) . ?
Na3 O8 2.78(2) 3_665 ?
Na2 Na2 3.229(3) 2_665 ?
Na2 Na2 3.229(3) 3_565 ?
Na2 F2 2.317(3) . ?
Na2 F1 2.486(3) . ?
Na2 O1 2.405(2) 3_565 ?
Na2 O1 2.405(2) . ?
Na2 O11 2.527(11) 7_556 ?
Na2 O5 2.515(10) 3_565 ?
Na2 O6 2.474(6) 1_445 ?
Na2 O10 2.470(5) . ?
Na2 O12 2.81(3) 2 ?
Na2 O12 2.81(3) 3 ?
Na4 Na4 3.240(3) 2_665 ?
Na4 Na4 3.240(3) 3_565 ?
Na4 F3 2.268(3) . ?
Na4 O7 2.518(4) 7_665 ?
Na4 O9 2.437(3) 2 ?
Na4 O9 2.437(3) 3_665 ?
Na4 O4 2.606(7) 3_565 ?
Na4 O3 2.570(6) 1_445 ?
Na4 O8 2.68(2) . ?
Na4 O8 2.68(2) 2 ?
F2 Na3 2.373(3) 2_665 ?
F2 Na3 2.373(3) 3_565 ?
F2 Na2 2.318(3) 3_565 ?
F2 Na2 2.317(3) 2_665 ?
F1 Na1 2.2746(18) 3_565 ?
F1 Na1 2.2746(18) 2_665 ?
F1 Na2 2.486(3) 2_665 ?
F1 Na2 2.486(3) 3_565 ?
F3 Na3 2.356(3) 3_565 ?
F3 Na3 2.356(3) 2_665 ?
F3 Na4 2.268(3) 3_565 ?
F3 Na4 2.268(3) 2_665 ?
O1 Na2 2.405(2) 2_665 ?
O2 Na3 2.462(3) 2_655 ?
O2 Na3 2.462(3) 3_665 ?
O7 Na4 2.518(4) 8 ?
O7 Na4 2.518(4) 9_655 ?
O7 Na4 2.518(4) 7_665 ?
O9 Na3 2.459(4) 2_655 ?
O9 Na4 2.437(3) 3 ?
O9 Na4 2.437(3) 2_655 ?
O11 Na1 2.445(6) 1_445 ?
O11 Na1 2.445(6) 3 ?
O11 Na2 2.527(11) 7_556 ?
O11 O11 1.486(10) 9_556 ?
O11 O11 1.486(10) 8_556 ?
O4 Na3 2.421(6) 2_665 ?
O4 Na4 2.606(7) 2_665 ?
O4 O3 1.791(11) . ?
O5 Na3 2.439(8) 2_665 ?
O5 Na2 2.515(10) 2_665 ?
O6 Na2 2.474(6) 3_665 ?
O6 Na2 2.474(6) 2_665 ?
O6 Na2 2.474(6) 1_665 ?
O3 Na4 2.570(6) 1_665 ?
O3 Na4 2.570(6) 3_665 ?
O3 Na4 2.570(6) 2_665 ?
O3 O4 1.791(11) 3_675 ?
O3 O4 1.791(11) 2_765 ?
O10 Na2 2.470(5) 3 ?
O10 Na2 2.470(5) 2 ?
O10 O12 1.60(4) 3 ?
O10 O12 1.60(4) 2 ?
O10 O12 1.60(4) . ?
O8 Na3 2.78(2) 2_655 ?
O8 Na4 2.68(2) 3 ?
O12 Na1 2.58(2) 1_445 ?
O12 Na1 2.58(2) 3 ?
O12 Na2 2.81(3) 2 ?
O12 Na2 2.81(3) 3 ?
O12 O12 1.76(5) 8_556 ?
O12 O12 1.76(5) 9_556 ?

loop_
_geom_torsion_atom_site_label_1
_geom_torsion_atom_site_label_2
_geom_torsion_atom_site_label_3
_geom_torsion_atom_site_label_4
_geom_torsion
_geom_torsion_site_symmetry_1
_geom_torsion_site_symmetry_2
_geom_torsion_site_symmetry_3
_geom_torsion_site_symmetry_4
_geom_torsion_publ_flag
S4 O10 O12 Na1 108.2(17) . . . 1_445 ?
S4 O10 O12 Na1 -108.2(17) . . . 3 ?
S4 O10 O12 Na2 128.61(15) . . . 2 ?
S4 O10 O12 Na2 -128.61(15) . . . 3 ?
S4 O10 O12 O12 -39.3(15) . . . 9_556 ?
S4 O10 O12 O12 39.3(15) . . . 8_556 ?
S2 O4 O3 Na4 -98.4(6) . . . 1_665 ?
S2 O4 O3 Na4 98.4(6) . . . 3_665 ?
S2 O4 O3 Na4 179.999(0) . . . 2_665 ?
S2 O4 O3 O4 -41.8(2) . . . 3_675 ?
S2 O4 O3 O4 41.8(2) . . . 2_765 ?
Na3 S1 O1 Na1 136.70(8) 2_655 . . . ?
Na3 S1 O1 Na1 180.000(0) . . . . ?
Na3 S1 O1 Na1 -136.70(8) 3_665 . . . ?
Na3 S1 O1 Na2 20.9(3) 2_655 . . . ?
Na3 S1 O1 Na2 64.2(2) . . . . ?
Na3 S1 O1 Na2 -107.52(15) 2_655 . . 2_665 ?
Na3 S1 O1 Na2 -20.9(3) 3_665 . . 2_665 ?
Na3 S1 O1 Na2 107.52(15) 3_665 . . . ?
Na3 S1 O1 Na2 -64.2(2) . . . 2_665 ?
Na3 S1 O2 Na3 -120.001(1) . . . 2_655 ?
Na3 S1 O2 Na3 119.999(0) 3_665 . . 2_655 ?
Na3 S1 O2 Na3 120.001(1) . . . 3_665 ?
Na3 S1 O2 Na3 -119.999(0) 2_655 . . 3_665 ?
Na3 S1 O2 Na3 -120.001(1) 3_665 . . . ?
Na3 S1 O2 Na3 120.001(1) 2_655 . . . ?
Na3 O4 O3 S2 -120.7(4) . . . . ?
Na3 O4 O3 S2 120.7(4) 2_665 . . . ?
Na3 O4 O3 Na4 22.3(9) 2_665 . . 1_665 ?
Na3 O4 O3 Na4 -59.3(4) 2_665 . . 2_665 ?
Na3 O4 O3 Na4 -140.9(4) 2_665 . . 3_665 ?
Na3 O4 O3 Na4 140.9(4) . . . 1_665 ?
Na3 O4 O3 Na4 59.3(4) . . . 2_665 ?
Na3 O4 O3 Na4 -22.3(9) . . . 3_665 ?
Na3 O4 O3 O4 78.9(6) 2_665 . . 3_675 ?
Na3 O4 O3 O4 -162.4(2) . . . 3_675 ?
Na3 O4 O3 O4 -78.9(6) . . . 2_765 ?
Na3 O4 O3 O4 162.4(2) 2_665 . . 2_765 ?
Na2 O10 O12 S4 128.61(15) 3 . . . ?
Na2 O10 O12 S4 -128.61(15) 2 . . . ?
Na2 O10 O12 S4 0.000(19) . . . . ?
Na2 O10 O12 Na1 123.2(17) 2 . . 3 ?
Na2 O10 O12 Na1 -20.4(16) 2 . . 1_445 ?
Na2 O10 O12 Na1 -123.2(17) 3 . . 1_445 ?
Na2 O10 O12 Na1 20.4(16) 3 . . 3 ?
Na2 O10 O12 Na1 108.2(17) . . . 1_445 ?
Na2 O10 O12 Na1 -108.2(17) . . . 3 ?
Na2 O10 O12 Na2 -102.8(3) 3 . . 2 ?
Na2 O10 O12 Na2 102.8(3) 2 . . 3 ?
Na2 O10 O12 Na2 128.61(16) . . . 2 ?
Na2 O10 O12 Na2 -128.61(16) . . . 3 ?
Na2 O10 O12 O12 168.0(16) 3 . . 8_556 ?
Na2 O10 O12 O12 39.3(16) . . . 8_556 ?
Na2 O10 O12 O12 -89.3(15) 2 . . 8_556 ?
Na2 O10 O12 O12 -168.0(16) 2 . . 9_556 ?
Na2 O10 O12 O12 89.3(15) 3 . . 9_556 ?
Na2 O10 O12 O12 -39.3(15) . . . 9_556 ?
Na4 O4 O3 S2 180.001(0) 2_665 . . . ?
Na4 O4 O3 Na4 81.6(6) 2_665 . . 1_665 ?
Na4 O4 O3 Na4 -81.6(6) 2_665 . . 3_665 ?
Na4 O4 O3 O4 138.2(2) 2_665 . . 3_675 ?
Na4 O4 O3 O4 -138.2(2) 2_665 . . 2_765 ?
O1 S1 O1 Na1 -59.98(16) 3_665 . . . ?
O1 S1 O1 Na1 59.98(16) 2_655 . . . ?
O1 S1 O1 Na2 175.75(7) 2_655 . . 2_665 ?
O1 S1 O1 Na2 -55.8(4) 2_655 . . . ?
O1 S1 O1 Na2 -175.75(7) 3_665 . . . ?
O1 S1 O1 Na2 55.8(4) 3_665 . . 2_665 ?
O1 S1 O2 Na3 0.001(0) 3_665 . . 3_665 ?
O1 S1 O2 Na3 120.000(0) 2_655 . . . ?
O1 S1 O2 Na3 -120.001(1) . . . 2_655 ?
O1 S1 O2 Na3 -120.000(0) 3_665 . . . ?
O1 S1 O2 Na3 0.000(0) . . . . ?
O1 S1 O2 Na3 119.999(1) 3_665 . . 2_655 ?
O1 S1 O2 Na3 -0.001(1) 2_655 . . 2_655 ?
O1 S1 O2 Na3 120.001(0) . . . 3_665 ?
O1 S1 O2 Na3 -119.999(1) 2_655 . . 3_665 ?
O2 S1 O1 Na1 180.000(0) . . . . ?
O2 S1 O1 Na2 64.2(2) . . . . ?
O2 S1 O1 Na2 -64.2(2) . . . 2_665 ?
O7 S3 O9 Na3 179.999(0) . . . 2_655 ?
O7 S3 O9 Na4 58.7(2) . . . 2_655 ?
O7 S3 O9 Na4 -58.7(2) . . . 3 ?
O7 S3 O8 Na3 -132.6(10) . . . . ?
O7 S3 O8 Na3 132.6(10) . . . 2_655 ?
O7 S3 O8 Na4 51.3(12) . . . 3 ?
O7 S3 O8 Na4 -51.3(12) . . . . ?
O9 S3 O7 Na4 -60.000(1) 2_655 . . 7_665 ?
O9 S3 O7 Na4 180.0 . . . 7_665 ?
O9 S3 O7 Na4 60.000(0) 2_655 . . 9_655 ?
O9 S3 O7 Na4 60.001(1) . . . 8 ?
O9 S3 O7 Na4 -60.000(0) . . . 9_655 ?
O9 S3 O7 Na4 180.001(1) 2_655 . . 8 ?
O9 S3 O7 Na4 180.000(0) 3_665 . . 9_655 ?
O9 S3 O7 Na4 60.000(0) 3_665 . . 7_665 ?
O9 S3 O7 Na4 -59.999(1) 3_665 . . 8 ?
O9 S3 O9 Na3 -59.4(2) 3_665 . . 2_655 ?
O9 S3 O9 Na3 59.4(2) 2_655 . . 2_655 ?
O9 S3 O9 Na4 -61.9(5) 2_655 . . 2_655 ?
O9 S3 O9 Na4 61.9(5) 3_665 . . 3 ?
O9 S3 O9 Na4 -179.31(7) 2_655 . . 3 ?
O9 S3 O9 Na4 179.32(7) 3_665 . . 2_655 ?
O11 S4 O11 Na1 0.000(1) 8_556 . . 1_445 ?
O11 S4 O11 Na1 180.000(1) 3 . . 3 ?
O11 S4 O11 Na1 144.8(15) 8_556 . . 3 ?
O11 S4 O11 Na1 180.000(1) 2 . . 1_445 ?
O11 S4 O11 Na1 -144.8(15) 9_556 . . 1_445 ?
O11 S4 O11 Na1 0.000(1) 9_556 . . 3 ?
O11 S4 O11 Na1 -35.2(15) 2 . . 3 ?
O11 S4 O11 Na1 35.2(15) 3 . . 1_445 ?
O11 S4 O11 Na2 72.4(7) 2 . . 7_556 ?
O11 S4 O11 Na2 -107.6(7) 8_556 . . 7_556 ?
O11 S4 O11 Na2 -72.4(7) 3 . . 7_556 ?
O11 S4 O11 Na2 107.6(7) 9_556 . . 7_556 ?
O11 S4 O11 O11 144.8(15) 8_556 . . 9_556 ?
O11 S4 O11 O11 180.000(0) 2 . . 8_556 ?
O11 S4 O11 O11 180.000(2) 3 . . 9_556 ?
O11 S4 O11 O11 -144.8(15) 9_556 . . 8_556 ?
O11 S4 O11 O11 35.2(15) 3 . . 8_556 ?
O11 S4 O11 O11 -35.2(15) 2 . . 9_556 ?
O11 S4 O10 Na2 -60.000(1) . . . 3 ?
O11 S4 O10 Na2 -59.999(0) 3 . . 2 ?
O11 S4 O10 Na2 180.000(1) 3 . . 3 ?
O11 S4 O10 Na2 0.001(0) 8_556 . . 2 ?
O11 S4 O10 Na2 -120.000(0) 9_556 . . . ?
O11 S4 O10 Na2 -60.000(0) 2 . . . ?
O11 S4 O10 Na2 60.000(0) 3 . . . ?
O11 S4 O10 Na2 -120.000(1) 8_556 . . 3 ?
O11 S4 O10 Na2 120.000(0) 8_556 . . . ?
O11 S4 O10 Na2 0.000(1) 9_556 . . 3 ?
O11 S4 O10 Na2 120.001(1) 9_556 . . 2 ?
O11 S4 O10 Na2 60.000(1) 2 . . 3 ?
O11 S4 O10 Na2 -119.999(0) 7_556 . . 2 ?
O11 S4 O10 Na2 120.000(1) 7_556 . . 3 ?
O11 S4 O10 Na2 180.000(0) . . . . ?
O11 S4 O10 Na2 60.001(0) . . . 2 ?
O11 S4 O10 Na2 0.000(0) 7_556 . . . ?
O11 S4 O10 Na2 180.001(0) 2 . . 2 ?
O4 S2 O4 Na3 -52.2(9) 3_675 . . 2_665 ?
O4 S2 O4 Na3 52.2(9) 2_765 . . . ?
O4 S2 O4 Na3 178.13(9) 3_675 . . . ?
O4 S2 O4 Na3 -178.13(9) 2_765 . . 2_665 ?
O4 S2 O4 Na4 63.0(4) 3_675 . . 2_665 ?
O4 S2 O4 Na4 -63.0(4) 2_765 . . 2_665 ?
O4 S2 O4 O3 63.0(4) 3_675 . . . ?
O4 S2 O4 O3 -63.0(4) 2_765 . . . ?
O4 S2 O3 Na4 119.999(1) 2_765 . . 2_665 ?
O4 S2 O3 Na4 0.001(0) 3_675 . . 1_665 ?
O4 S2 O3 Na4 -0.001(0) . . . 2_665 ?
O4 S2 O3 Na4 -120.001(0) 3_675 . . 2_665 ?
O4 S2 O3 Na4 -119.999(1) 2_765 . . 1_665 ?
O4 S2 O3 Na4 0.000(0) 2_765 . . 3_665 ?
O4 S2 O3 Na4 120.000(1) 3_675 . . 3_665 ?
O4 S2 O3 Na4 -120.000(1) . . . 3_665 ?
O4 S2 O3 Na4 120.000(0) . . . 1_665 ?
O4 S2 O3 O4 120.000(1) 3_675 . . 2_765 ?
O4 S2 O3 O4 120.000(1) 2_765 . . . ?
O4 S2 O3 O4 -120.000(1) . . . 2_765 ?
O4 S2 O3 O4 120.000(2) . . . 3_675 ?
O4 S2 O3 O4 -120.000(1) 2_765 . . 3_675 ?
O4 S2 O3 O4 -120.000(1) 3_675 . . . ?
O5 S2 O5 Na3 -172.88(7) 2_765 . . 2_665 ?
O5 S2 O5 Na3 172.88(7) 3_675 . . . ?
O5 S2 O5 Na3 46.1(13) 3_675 . . 2_665 ?
O5 S2 O5 Na3 -46.1(13) 2_765 . . . ?
O5 S2 O5 Na2 70.5(7) 2_765 . . 2_665 ?
O5 S2 O5 Na2 -70.5(7) 3_675 . . 2_665 ?
O5 S2 O6 Na2 120.000(1) 2_765 . . 1_665 ?
O5 S2 O6 Na2 -120.001(1) 2_765 . . 2_665 ?
O5 S2 O6 Na2 -0.001(0) . . . 2_665 ?
O5 S2 O6 Na2 119.998(0) 3_675 . . 2_665 ?
O5 S2 O6 Na2 -120.000(1) . . . 1_665 ?
O5 S2 O6 Na2 -0.001(0) 3_675 . . 1_665 ?
O5 S2 O6 Na2 -120.001(1) 3_675 . . 3_665 ?
O5 S2 O6 Na2 0.000(1) 2_765 . . 3_665 ?
O5 S2 O6 Na2 120.000(1) . . . 3_665 ?
O6 S2 O5 Na3 -116.6(7) . . . . ?
O6 S2 O5 Na3 116.6(7) . . . 2_665 ?
O6 S2 O5 Na2 0.001(0) . . . 2_665 ?
O3 S2 O4 Na3 115.2(5) . . . . ?
O3 S2 O4 Na3 -115.2(5) . . . 2_665 ?
O3 S2 O4 Na4 0.001(0) . . . 2_665 ?
O8 S3 O7 Na4 120.0 2_655 . . 8 ?
O8 S3 O7 Na4 0.000(1) 3_665 . . 7_665 ?
O8 S3 O7 Na4 120.000(1) . . . 7_665 ?
O8 S3 O7 Na4 -119.999(1) 3_665 . . 8 ?
O8 S3 O7 Na4 -120.000(0) 2_655 . . 7_665 ?
O8 S3 O7 Na4 0.001(1) . . . 8 ?
O8 S3 O7 Na4 120.000(1) 3_665 . . 9_655 ?
O8 S3 O7 Na4 -120.000(1) . . . 9_655 ?
O8 S3 O7 Na4 0.000(1) 2_655 . . 9_655 ?
O8 S3 O8 Na3 1(2) 3_665 . . . ?
O8 S3 O8 Na3 94.18(12) 2_655 . . . ?
O8 S3 O8 Na3 -94.18(12) 3_665 . . 2_655 ?
O8 S3 O8 Na3 -1(2) 2_655 . . 2_655 ?
O8 S3 O8 Na4 175.47(8) 2_655 . . . ?
O8 S3 O8 Na4 -82(2) 2_655 . . 3 ?
O8 S3 O8 Na4 82(2) 3_665 . . . ?
O8 S3 O8 Na4 -175.47(8) 3_665 . . 3 ?
O12 S4 O10 Na2 0.000(1) 8_556 . . 2 ?
O12 S4 O10 Na2 59.999(0) 3 . . . ?
O12 S4 O10 Na2 -0.001(1) 9_556 . . 3 ?
O12 S4 O10 Na2 -60.001(1) 2 . . . ?
O12 S4 O10 Na2 59.999(0) 2 . . 3 ?
O12 S4 O10 Na2 179.999(2) 3 . . 3 ?
O12 S4 O10 Na2 180.000(1) . . . . ?
O12 S4 O10 Na2 -0.001(1) 7_556 . . . ?
O12 S4 O10 Na2 180.000(1) 2 . . 2 ?
O12 S4 O10 Na2 119.999(1) 8_556 . . . ?
O12 S4 O10 Na2 -60.000(0) 3 . . 2 ?
O12 S4 O10 Na2 -120.001(0) 9_556 . . . ?
O12 S4 O10 Na2 -60.000(1) . . . 3 ?
O12 S4 O10 Na2 119.999(1) 7_556 . . 3 ?
O12 S4 O10 Na2 120.000(1) 9_556 . . 2 ?
O12 S4 O10 Na2 -120.000(1) 7_556 . . 2 ?
O12 S4 O10 Na2 60.001(1) . . . 2 ?
O12 S4 O10 Na2 -120.001(1) 8_556 . . 3 ?
O12 S4 O10 O12 -120.001(4) 3 . . . ?
O12 S4 O10 O12 179.999(3) 7_556 . . . ?
O12 S4 O10 O12 60.000(4) 7_556 . . 2 ?
O12 S4 O10 O12 60.000(5) 8_556 . . 3 ?
O12 S4 O10 O12 -119.999(3) . . . 2 ?
O12 S4 O10 O12 119.999(4) 2 . . . ?
O12 S4 O10 O12 59.999(3) 9_556 . . . ?
O12 S4 O10 O12 180.000(3) 8_556 . . 2 ?
O12 S4 O10 O12 -120.000(5) 2 . . 3 ?
O12 S4 O10 O12 -60.001(5) 8_556 . . . ?
O12 S4 O10 O12 180.000(6) 9_556 . . 3 ?
O12 S4 O10 O12 120.001(6) . . . 3 ?
O12 S4 O10 O12 -60.000(6) 7_556 . . 3 ?
O12 S4 O10 O12 120.000(3) 3 . . 2 ?
O12 S4 O10 O12 -60.000(3) 9_556 . . 2 ?
O12 S4 O12 Na1 179.999(3) 2 . . 1_445 ?
O12 S4 O12 Na1 180.000(5) 3 . . 3 ?
O12 S4 O12 Na1 73(3) 2 . . 3 ?
O12 S4 O12 Na1 -73(3) 3 . . 1_445 ?
O12 S4 O12 Na1 -107(3) 8_556 . . 3 ?
O12 S4 O12 Na1 -0.001(3) 8_556 . . 1_445 ?
O12 S4 O12 Na1 0.000(5) 9_556 . . 3 ?
O12 S4 O12 Na1 107(3) 9_556 . . 1_445 ?
O12 S4 O12 Na2 172(3) 8_556 . . 3 ?
O12 S4 O12 Na2 -98.5(7) 2 . . 2 ?
O12 S4 O12 Na2 98.5(7) 3 . . 3 ?
O12 S4 O12 Na2 8(3) 3 . . 2 ?
O12 S4 O12 Na2 -172(3) 9_556 . . 2 ?
O12 S4 O12 Na2 81.5(7) 8_556 . . 2 ?
O12 S4 O12 Na2 -81.5(7) 9_556 . . 3 ?
O12 S4 O12 Na2 -8(3) 2 . . 3 ?
O12 S4 O12 O10 126.5(16) 8_556 . . . ?
O12 S4 O12 O10 -53.5(16) 2 . . . ?
O12 S4 O12 O10 -126.5(16) 9_556 . . . ?
O12 S4 O12 O10 53.5(16) 3 . . . ?
O12 S4 O12 O12 107(3) 9_556 . . 8_556 ?
O12 S4 O12 O12 73(3) 2 . . 9_556 ?
O12 S4 O12 O12 -107(3) 8_556 . . 9_556 ?
O12 S4 O12 O12 180.000(2) 2 . . 8_556 ?
O12 S4 O12 O12 -73(3) 3 . . 8_556 ?
O12 S4 O12 O12 180.000(9) 3 . . 9_556 ?
O12 O10 O12 S4 -44.0(7) 3 . . . ?
O12 O10 O12 S4 44.0(7) 2 . . . ?
O12 O10 O12 Na1 64(2) 3 . . 1_445 ?
O12 O10 O12 Na1 -152.2(10) 3 . . 3 ?
O12 O10 O12 Na1 -64(2) 2 . . 3 ?
O12 O10 O12 Na1 152.2(10) 2 . . 1_445 ?
O12 O10 O12 Na2 84.6(7) 3 . . 2 ?
O12 O10 O12 Na2 -172.6(6) 3 . . 3 ?
O12 O10 O12 Na2 -84.6(7) 2 . . 3 ?
O12 O10 O12 Na2 172.6(6) 2 . . 2 ?
O12 O10 O12 O12 5(2) 2 . . 9_556 ?
O12 O10 O12 O12 -5(2) 3 . . 8_556 ?
O12 O10 O12 O12 -83.3(11) 3 . . 9_556 ?
O12 O10 O12 O12 83.3(11) 2 . . 8_556 ?
